data_2229774
loop_
_publ_author_name
'Wei, Wei'
'Xia, Zheng-qiang'
'Chen, San-ping'
'Gao, Sheng-li'

_publ_section_title
;
 Bis[(1-methyl-1<i>H</i>-tetrazol-5-yl)sulfanyl]methane
;
_journal_coeditor_code NG5140
_journal_issue 4
_journal_name_full 'Acta Crystallographica Section E'
_journal_page_first o999
_journal_paper_doi 10.1107/S1600536811011007
_journal_volume 67
_journal_year 2011
_chemical_formula_iupac 'C5 H8 N8 S2'
_chemical_formula_moiety 'C5 H8 N8 S2'
_chemical_formula_sum 'C5 H8 N8 S2'
_chemical_formula_weight 244.31
_chemical_name_common Bis(1-methyl-1H-tetrazol-5-ylsulfanyl)methane
_chemical_name_systematic
;
Bis[(1-methyl-1<i>H</i>-tetrazol-5-yl)sulfanyl]methane
;
_space_group_IT_number 60
_symmetry_cell_setting orthorhombic
_symmetry_space_group_name_Hall '-P 2n 2ab'
_symmetry_space_group_name_H-M 'P b c n'
_atom_sites_solution_hydrogens geom
_atom_sites_solution_primary direct
_atom_sites_solution_secondary difmap
_audit_creation_method SHELXL-97
_cell_angle_alpha 90.00
_cell_angle_beta 90.00
_cell_angle_gamma 90.00
_cell_formula_units_Z 4
_cell_length_a 6.415(3)
_cell_length_b 7.314(3)
_cell_length_c 22.204(8)
_cell_measurement_reflns_used 214
_cell_measurement_temperature 296(2)
_cell_measurement_theta_max 18.9
_cell_measurement_theta_min 2.5
_cell_volume 1041.8(7)
_computing_cell_refinement 'SAINT (Bruker, 2002)'
_computing_data_collection 'SMART (Bruker, 2002)'
_computing_data_reduction 'SAINT (Bruker, 2002)'
_computing_molecular_graphics 'SHELXTL (Sheldrick, 2008)'
_computing_publication_material 'SHELXL97 (Sheldrick, 2008)'
_computing_structure_refinement 'SHELXL97 (Sheldrick, 2008)'
_computing_structure_solution 'SHELXS97 (Sheldrick, 2008)'
_diffrn_ambient_temperature 296(2)
_diffrn_measured_fraction_theta_full 1.000
_diffrn_measured_fraction_theta_max 1.000
_diffrn_measurement_device_type 'CBruker SMART area-detector diffractometer'
_diffrn_measurement_method '\f and \w scans'
_diffrn_radiation_monochromator graphite
_diffrn_radiation_source 'fine-focus sealed tube'
_diffrn_radiation_type MoK\a
_diffrn_radiation_wavelength 0.71073
_diffrn_reflns_av_R_equivalents 0.1175
_diffrn_reflns_av_sigmaI/netI 0.0807
_diffrn_reflns_limit_h_max 7
_diffrn_reflns_limit_h_min -7
_diffrn_reflns_limit_k_max 4
_diffrn_reflns_limit_k_min -8
_diffrn_reflns_limit_l_max 26
_diffrn_reflns_limit_l_min -25
_diffrn_reflns_number 4692
_diffrn_reflns_theta_full 25.09
_diffrn_reflns_theta_max 25.09
_diffrn_reflns_theta_min 1.83
_diffrn_standards_decay_% 0
_diffrn_standards_number 0
_exptl_absorpt_coefficient_mu 0.493
_exptl_absorpt_correction_T_max 0.9616
_exptl_absorpt_correction_T_min 0.9298
_exptl_absorpt_correction_type multi-scan
_exptl_absorpt_process_details '(SADABS; Bruker, 2002)'
_exptl_crystal_colour colourless
_exptl_crystal_density_diffrn 1.558
_exptl_crystal_density_meas 1.558
_exptl_crystal_density_method 'not measured'
_exptl_crystal_description flake-like
_exptl_crystal_F_000 504
_exptl_crystal_size_max 0.15
_exptl_crystal_size_mid 0.12
_exptl_crystal_size_min 0.08
_refine_diff_density_max 0.341
_refine_diff_density_min -0.383
_refine_ls_extinction_method none
_refine_ls_goodness_of_fit_ref 1.206
_refine_ls_hydrogen_treatment constr
_refine_ls_matrix_type full
_refine_ls_number_parameters 70
_refine_ls_number_reflns 936
_refine_ls_number_restraints 0
_refine_ls_restrained_S_all 1.206
_refine_ls_R_factor_all 0.1244
_refine_ls_R_factor_gt 0.0626
_refine_ls_shift/su_max 0.000
_refine_ls_shift/su_mean 0.000
_refine_ls_structure_factor_coef Fsqd
_refine_ls_weighting_details 'calc w=1/[\s^2^(Fo^2^)+(0.0000P)^2^+0.7202P] where P=(Fo^2^+2Fc^2^)/3'
_refine_ls_weighting_scheme calc
_refine_ls_wR_factor_gt 0.0886
_refine_ls_wR_factor_ref 0.1077
_reflns_number_gt 482
_reflns_number_total 936
_reflns_threshold_expression >2sigma(I)
_cod_data_source_file ng5140.cif
_cod_data_source_block I
_cod_original_cell_volume 1041.9(7)
_cod_original_sg_symbol_H-M 'P b c n '
_cod_database_code 2229774
_cod_database_fobs_code 2229774

loop_
_symmetry_equiv_pos_as_xyz
'x, y, z'
'-x+1/2, -y+1/2, z+1/2'
'-x, y, -z+1/2'
'x+1/2, -y+1/2, -z'
'-x, -y, -z'
'x-1/2, y-1/2, -z-1/2'
'x, -y, z-1/2'
'-x-1/2, y-1/2, z'

loop_
_atom_site_type_symbol
_atom_site_label
_atom_site_fract_x
_atom_site_fract_y
_atom_site_fract_z
_atom_site_U_iso_or_equiv
_atom_site_adp_type
_atom_site_calc_flag
_atom_site_refinement_flags
_atom_site_occupancy
_atom_site_disorder_assembly
_atom_site_disorder_group
S S1 1.1330(2) 1.03366(18) 0.19301(6) 0.0521(4) Uani d . 1 . .
N N3 0.6134(7) 0.9428(6) 0.1121(2) 0.0590(13) Uani d . 1 . .
C C2 0.9188(8) 0.9782(6) 0.1491(2) 0.0391(13) Uani d . 1 . .
N N4 0.7207(7) 1.0077(6) 0.16107(17) 0.0498(12) Uani d . 1 . .
N N1 0.9358(7) 0.8966(6) 0.09509(17) 0.0463(11) Uani d . 1 . .
C C1 1.1179(8) 0.8355(7) 0.0621(2) 0.0617(16) Uani d . 1 . .
H H1A 1.1692 0.9336 0.0375 0.093 Uiso calc R 1 . .
H H1B 1.0808 0.7338 0.0369 0.093 Uiso calc R 1 . .
H H1C 1.2242 0.7985 0.0899 0.093 Uiso calc R 1 . .
N N2 0.7401(8) 0.8743(6) 0.07305(18) 0.0561(13) Uani d . 1 . .
C C3 1.0000 1.1654(9) 0.2500 0.050(2) Uani d S 1 . .
H H3A 1.1011 1.2439 0.2697 0.074 Uiso calc PR 0.50 . .
H H3B 0.8989 1.2439 0.2303 0.074 Uiso calc PR 0.50 . .

loop_
_atom_site_aniso_label
_atom_site_aniso_U_11
_atom_site_aniso_U_22
_atom_site_aniso_U_33
_atom_site_aniso_U_12
_atom_site_aniso_U_13
_atom_site_aniso_U_23
S1 0.0481(9) 0.0665(10) 0.0418(8) 0.0008(8) -0.0041(7) -0.0064(7)
N3 0.049(3) 0.061(3) 0.068(3) -0.006(3) -0.010(3) 0.001(3)
C2 0.050(4) 0.034(3) 0.033(3) -0.004(3) -0.002(2) 0.004(2)
N4 0.041(3) 0.061(3) 0.047(3) 0.002(2) 0.004(2) 0.004(2)
N1 0.051(3) 0.053(3) 0.035(2) -0.004(2) -0.003(2) -0.003(2)
C1 0.062(4) 0.075(4) 0.049(3) 0.001(3) 0.004(3) -0.012(3)
N2 0.051(3) 0.068(3) 0.050(3) -0.004(3) -0.008(3) 0.000(2)
C3 0.061(6) 0.054(5) 0.034(4) 0.000 -0.012(4) 0.000

loop_
_atom_type_symbol
_atom_type_description
_atom_type_scat_dispersion_real
_atom_type_scat_dispersion_imag
_atom_type_scat_source
C C 0.0033 0.0016 'International Tables Vol C Tables 4.2.6.8 and 6.1.1.4'
H H 0.0000 0.0000 'International Tables Vol C Tables 4.2.6.8 and 6.1.1.4'
N N 0.0061 0.0033 'International Tables Vol C Tables 4.2.6.8 and 6.1.1.4'
S S 0.1246 0.1234 'International Tables Vol C Tables 4.2.6.8 and 6.1.1.4'

loop_
_geom_angle_atom_site_label_1
_geom_angle_atom_site_label_2
_geom_angle_atom_site_label_3
_geom_angle_site_symmetry_1
_geom_angle_site_symmetry_3
_geom_angle
_geom_angle_publ_flag
C2 S1 C3 . . 98.31(19) ?
N2 N3 N4 . . 110.6(4) ?
N4 C2 N1 . . 109.4(4) ?
N4 C2 S1 . . 127.8(4) ?
N1 C2 S1 . . 122.8(4) ?
C2 N4 N3 . . 105.5(4) ?
C2 N1 N2 . . 107.5(4) ?
C2 N1 C1 . . 130.8(5) ?
N2 N1 C1 . . 121.7(4) ?
N1 C1 H1A . . 109.5 ?
N1 C1 H1B . . 109.5 ?
H1A C1 H1B . . 109.5 ?
N1 C1 H1C . . 109.5 ?
H1A C1 H1C . . 109.5 ?
H1B C1 H1C . . 109.5 ?
N3 N2 N1 . . 107.1(4) ?
S1 C3 S1 3_755 . 115.5(4) ?
S1 C3 H3A 3_755 . 108.4 ?
S1 C3 H3A . . 108.4 ?
S1 C3 H3B 3_755 . 108.4 ?
S1 C3 H3B . . 108.4 ?
H3A C3 H3B . . 107.5 ?

loop_
_geom_bond_atom_site_label_1
_geom_bond_atom_site_label_2
_geom_bond_site_symmetry_2
_geom_bond_distance
_geom_bond_publ_flag
S1 C2 . 1.734(5) ?
S1 C3 . 1.805(4) ?
N3 N2 . 1.289(5) ?
N3 N4 . 1.372(5) ?
C2 N4 . 1.316(6) ?
C2 N1 . 1.343(5) ?
N1 N2 . 1.357(5) ?
N1 C1 . 1.450(6) ?
C1 H1A . 0.9600 ?
C1 H1B . 0.9600 ?
C1 H1C . 0.9600 ?
C3 S1 3_755 1.805(4) ?
C3 H3A . 0.9700 ?
C3 H3B . 0.9700 ?
